data_4118997
loop_
_publ_author_name
'Holger Braunschweig'
'Alexander Damme'
'J. Oscar C. Jimenez-Halla'
'Christian H\"orl'
'Ivo Krummenacher'
'Thomas Kupfer'
'Lisa Mail\"ander'
'Krzysztof Radacki'

_publ_section_title
;
 1-Heteroaromatic-Substituted Tetraphenylboroles: \p-\p Interactions
 Between Aromatic and Antiaromatic Rings Through a B-C Bond
;
_journal_name_full 'Journal of the American Chemical Society'
_journal_page_first 20169
_journal_page_last 20177
_journal_paper_doi 10.1021/ja309935t
_journal_volume 134
_journal_year 2012
_chemical_formula_moiety 'C78 H64 B2 N4 S2, 2(C H2 Cl2)'
_chemical_formula_sum 'C80 H68 B2 Cl4 N4 S2'
_chemical_formula_weight 1312.92
_chemical_name_common
;
?
;
_chemical_name_systematic
; 
?
;
_space_group_IT_number 14
_symmetry_cell_setting monoclinic
_symmetry_space_group_name_Hall '-P 2yn'
_symmetry_space_group_name_H-M 'P 1 21/n 1'
_atom_sites_solution_hydrogens geom
_atom_sites_solution_primary direct
_atom_sites_solution_secondary difmap
_audit_creation_method SHELXL-97
_cell_angle_alpha 90.00
_cell_angle_beta 90.731(2)
_cell_angle_gamma 90.00
_cell_formula_units_Z 2
_cell_length_a 12.8065(5)
_cell_length_b 16.3767(7)
_cell_length_c 15.7886(7)
_cell_measurement_reflns_used 9871
_cell_measurement_temperature 100(2)
_cell_measurement_theta_max 26.72
_cell_measurement_theta_min 2.38
_cell_volume 3311.0(2)
_computing_cell_refinement 'Saint+ ver. 7.68A (Bruker AXS)'
_computing_data_collection 'APEX2 ver. 2010.3 (Bruker AXS)'
_computing_data_reduction 'Saint+ ver. 7.68A (Bruker AXS)'
_computing_molecular_graphics 'XP ver. 5.1 (Bruker AXS, 1998)'
_computing_publication_material 'SHELXL-97 (Sheldrick, 2008)'
_computing_structure_refinement 'SHELXL-97 (Sheldrick, 1997)'
_computing_structure_solution 'SHELXS-97 (Sheldrick, 1990)'
_diffrn_ambient_temperature 100(2)
_diffrn_measured_fraction_theta_full 1.000
_diffrn_measured_fraction_theta_max 0.994
_diffrn_measurement_device_type 'Bruker APEX-II CCD'
_diffrn_measurement_method '\f and \w scans'
_diffrn_radiation_monochromator 'multi-layer mirror'
_diffrn_radiation_source 'rotating anode'
_diffrn_radiation_type MoK\a
_diffrn_radiation_wavelength 0.71073
_diffrn_reflns_av_R_equivalents 0.0617
_diffrn_reflns_av_sigmaI/netI 0.0357
_diffrn_reflns_limit_h_max 16
_diffrn_reflns_limit_h_min -16
_diffrn_reflns_limit_k_max 20
_diffrn_reflns_limit_k_min -20
_diffrn_reflns_limit_l_max 19
_diffrn_reflns_limit_l_min -19
_diffrn_reflns_number 122338
_diffrn_reflns_theta_full 26.00
_diffrn_reflns_theta_max 26.82
_diffrn_reflns_theta_min 1.79
_exptl_absorpt_coefficient_mu 0.292
_exptl_absorpt_correction_T_max 0.7454
_exptl_absorpt_correction_T_min 0.6726
_exptl_absorpt_correction_type multi-scan
_exptl_absorpt_process_details 'Sadabs 2008/1 (Brucker 2008)'
_exptl_crystal_colour yellow
_exptl_crystal_density_diffrn 1.317
_exptl_crystal_description plate
_exptl_crystal_F_000 1372
_exptl_crystal_size_max 0.22
_exptl_crystal_size_mid 0.16
_exptl_crystal_size_min 0.06
_refine_diff_density_max 0.585
_refine_diff_density_min -0.742
_refine_diff_density_rms 0.066
_refine_ls_extinction_method none
_refine_ls_goodness_of_fit_ref 1.047
_refine_ls_hydrogen_treatment constr
_refine_ls_matrix_type full
_refine_ls_number_parameters 417
_refine_ls_number_reflns 7044
_refine_ls_number_restraints 0
_refine_ls_restrained_S_all 1.047
_refine_ls_R_factor_all 0.0732
_refine_ls_R_factor_gt 0.0465
_refine_ls_shift/su_max 0.001
_refine_ls_shift/su_mean 0.000
_refine_ls_structure_factor_coef Fsqd
_refine_ls_weighting_details 'calc w=1/[\s^2^(Fo^2^)+(0.0607P)^2^+3.5390P] where P=(Fo^2^+2Fc^2^)/3'
_refine_ls_weighting_scheme calc
_refine_ls_wR_factor_gt 0.1212
_refine_ls_wR_factor_ref 0.1350
_reflns_number_gt 5210
_reflns_number_total 7044
_reflns_threshold_expression >2sigma(I)
_cod_data_source_file ja309935t_si_001_6.cif
_cod_data_source_block 15
_cod_database_code 4118997

loop_
_symmetry_equiv_pos_as_xyz
'x, y, z'
'-x+1/2, y+1/2, -z+1/2'
'-x, -y, -z'
'x-1/2, -y-1/2, z-1/2'

loop_
_atom_site_label
_atom_site_type_symbol
_atom_site_fract_x
_atom_site_fract_y
_atom_site_fract_z
_atom_site_U_iso_or_equiv
_atom_site_adp_type
_atom_site_occupancy
_atom_site_symmetry_multiplicity
_atom_site_calc_flag
_atom_site_refinement_flags
S1 S 1.01233(5) 1.01565(4) 0.63776(4) 0.02404(16) Uani 1 1 d .
N1 N 0.84374(13) 0.89227(11) 0.82926(11) 0.0142(4) Uani 1 1 d .
B1 B 0.93263(18) 0.94908(15) 0.79224(16) 0.0148(5) Uani 1 1 d .
Cl1 Cl 0.14567(6) 0.52040(5) -0.00696(5) 0.04163(19) Uani 1 1 d .
N2 N 0.60195(14) 0.75949(12) 0.93882(13) 0.0230(4) Uani 1 1 d .
C2 C 1.05178(16) 0.92656(13) 0.82011(13) 0.0143(4) Uani 1 1 d .
Cl2 Cl 0.08085(6) 0.47020(5) 0.16140(5) 0.0465(2) Uani 1 1 d .
C3 C 1.10143(16) 0.99791(13) 0.83807(13) 0.0141(4) Uani 1 1 d .
C4 C 1.02527(16) 1.06753(13) 0.84373(13) 0.0141(4) Uani 1 1 d .
C5 C 0.92677(16) 1.04183(13) 0.82669(13) 0.0146(4) Uani 1 1 d .
C11 C 0.74366(16) 0.89904(13) 0.80097(14) 0.0170(4) Uani 1 1 d .
H11A H 0.7293 0.9356 0.7556 0.020 Uiso 1 1 calc R
C12 C 0.66248(17) 0.85610(14) 0.83416(14) 0.0196(5) Uani 1 1 d .
H12A H 0.5941 0.8624 0.8110 0.024 Uiso 1 1 calc R
C13 C 0.67997(16) 0.80214(13) 0.90306(14) 0.0179(5) Uani 1 1 d .
C14 C 0.78419(16) 0.79719(13) 0.93308(14) 0.0169(5) Uani 1 1 d .
H14A H 0.8008 0.7628 0.9798 0.020 Uiso 1 1 calc R
C15 C 0.86130(16) 0.84147(13) 0.89546(13) 0.0153(4) Uani 1 1 d .
H15A H 0.9306 0.8363 0.9169 0.018 Uiso 1 1 calc R
C16 C 0.49627(18) 0.76296(17) 0.90332(18) 0.0318(6) Uani 1 1 d .
H16A H 0.4697 0.8189 0.9073 0.048 Uiso 1 1 calc R
H16B H 0.4508 0.7262 0.9351 0.048 Uiso 1 1 calc R
H16C H 0.4973 0.7461 0.8438 0.048 Uiso 1 1 calc R
C17 C 0.62121(19) 0.71073(16) 1.01458(17) 0.0299(6) Uani 1 1 d .
H17A H 0.6645 0.6635 1.0002 0.045 Uiso 1 1 calc R
H17B H 0.5545 0.6918 1.0372 0.045 Uiso 1 1 calc R
H17C H 0.6575 0.7441 1.0573 0.045 Uiso 1 1 calc R
C21 C 1.09751(15) 0.84395(13) 0.82272(13) 0.0151(4) Uani 1 1 d .
C22 C 1.06517(17) 0.78362(13) 0.76563(15) 0.0197(5) Uani 1 1 d .
H22A H 1.0188 0.7978 0.7205 0.024 Uiso 1 1 calc R
C23 C 1.09925(18) 0.70345(14) 0.77335(16) 0.0241(5) Uani 1 1 d .
H23A H 1.0770 0.6638 0.7331 0.029 Uiso 1 1 calc R
C24 C 1.16524(18) 0.68104(14) 0.83914(16) 0.0249(5) Uani 1 1 d .
H24A H 1.1875 0.6260 0.8448 0.030 Uiso 1 1 calc R
C25 C 1.19884(17) 0.73972(14) 0.89702(15) 0.0225(5) Uani 1 1 d .
H25A H 1.2444 0.7248 0.9424 0.027 Uiso 1 1 calc R
C26 C 1.16577(16) 0.82019(13) 0.88860(14) 0.0177(5) Uani 1 1 d .
H26A H 1.1898 0.8599 0.9282 0.021 Uiso 1 1 calc R
C31 C 1.21611(16) 1.00675(12) 0.84786(13) 0.0142(4) Uani 1 1 d .
C32 C 1.28155(16) 0.97036(13) 0.78869(14) 0.0172(5) Uani 1 1 d .
H32A H 1.2519 0.9440 0.7405 0.021 Uiso 1 1 calc R
C33 C 1.38927(17) 0.97212(13) 0.79921(15) 0.0209(5) Uani 1 1 d .
H33A H 1.4325 0.9460 0.7590 0.025 Uiso 1 1 calc R
C34 C 1.43413(17) 1.01182(14) 0.86820(16) 0.0223(5) Uani 1 1 d .
H34A H 1.5079 1.0127 0.8755 0.027 Uiso 1 1 calc R
C35 C 1.37079(17) 1.05019(14) 0.92641(15) 0.0208(5) Uani 1 1 d .
H35A H 1.4011 1.0779 0.9735 0.025 Uiso 1 1 calc R
C36 C 1.26280(17) 1.04826(13) 0.91604(14) 0.0172(4) Uani 1 1 d .
H36A H 1.2200 1.0755 0.9558 0.021 Uiso 1 1 calc R
C41 C 1.05459(16) 1.15408(13) 0.85924(13) 0.0155(4) Uani 1 1 d .
C42 C 1.13363(17) 1.19046(13) 0.81254(14) 0.0194(5) Uani 1 1 d .
H42A H 1.1728 1.1583 0.7742 0.023 Uiso 1 1 calc R
C43 C 1.15595(18) 1.27316(14) 0.82118(15) 0.0232(5) Uani 1 1 d .
H43A H 1.2102 1.2970 0.7889 0.028 Uiso 1 1 calc R
C44 C 1.09961(19) 1.32086(14) 0.87646(15) 0.0254(5) Uani 1 1 d .
H44A H 1.1145 1.3775 0.8818 0.030 Uiso 1 1 calc R
C45 C 1.02111(18) 1.28570(14) 0.92412(15) 0.0239(5) Uani 1 1 d .
H45A H 0.9826 1.3182 0.9626 0.029 Uiso 1 1 calc R
C46 C 0.99873(17) 1.20295(14) 0.91569(14) 0.0190(5) Uani 1 1 d .
H46A H 0.9450 1.1793 0.9486 0.023 Uiso 1 1 calc R
C51 C 0.83034(16) 1.09094(13) 0.83275(13) 0.0151(4) Uani 1 1 d .
C52 C 0.79833(18) 1.14883(14) 0.77332(15) 0.0227(5) Uani 1 1 d .
H52A H 0.8396 1.1586 0.7248 0.027 Uiso 1 1 calc R
C53 C 0.70639(19) 1.19245(15) 0.78450(16) 0.0276(6) Uani 1 1 d .
H53A H 0.6849 1.2314 0.7433 0.033 Uiso 1 1 calc R
C54 C 0.64570(18) 1.17944(14) 0.85550(16) 0.0237(5) Uani 1 1 d .
H54A H 0.5837 1.2102 0.8634 0.028 Uiso 1 1 calc R
C55 C 0.67578(17) 1.12184(14) 0.91429(15) 0.0214(5) Uani 1 1 d .
H55A H 0.6345 1.1126 0.9629 0.026 Uiso 1 1 calc R
C56 C 0.76638(17) 1.07734(14) 0.90251(14) 0.0194(5) Uani 1 1 d .
H56A H 0.7855 1.0367 0.9427 0.023 Uiso 1 1 calc R
C61 C 0.92664(16) 0.95015(13) 0.68902(14) 0.0159(4) Uani 1 1 d .
C62 C 0.87264(17) 0.90664(13) 0.62867(14) 0.0180(5) Uani 1 1 d .
H62A H 0.8214 0.8671 0.6425 0.022 Uiso 1 1 calc R
C63 C 0.89940(17) 0.92534(14) 0.54360(14) 0.0188(5) Uani 1 1 d .
H63A H 0.8673 0.9000 0.4958 0.023 Uiso 1 1 calc R
C64 C 0.97549(17) 0.98314(13) 0.53736(14) 0.0167(5) Uani 1 1 d .
C101 C 0.1688(2) 0.45246(17) 0.07830(18) 0.0356(6) Uani 1 1 d .
H10A H 0.1611 0.3955 0.0581 0.043 Uiso 1 1 calc R
H10B H 0.2413 0.4596 0.0996 0.043 Uiso 1 1 calc R

loop_
_atom_site_aniso_label
_atom_site_aniso_U_11
_atom_site_aniso_U_22
_atom_site_aniso_U_33
_atom_site_aniso_U_23
_atom_site_aniso_U_13
_atom_site_aniso_U_12
S1 0.0291(3) 0.0297(3) 0.0133(3) 0.0007(2) 0.0003(2) -0.0137(3)
N1 0.0138(8) 0.0146(9) 0.0142(9) -0.0011(7) 0.0002(7) -0.0007(7)
B1 0.0140(11) 0.0149(12) 0.0154(12) 0.0005(9) 0.0008(9) -0.0009(9)
Cl1 0.0367(4) 0.0465(4) 0.0416(4) 0.0009(3) -0.0043(3) -0.0061(3)
N2 0.0177(10) 0.0260(10) 0.0253(11) 0.0032(8) 0.0016(8) -0.0052(8)
C2 0.0156(10) 0.0174(10) 0.0100(11) 0.0006(8) 0.0018(8) 0.0004(8)
Cl2 0.0341(4) 0.0629(5) 0.0424(4) -0.0025(4) 0.0004(3) -0.0057(3)
C3 0.0159(10) 0.0163(11) 0.0103(11) -0.0002(8) 0.0012(8) 0.0006(8)
C4 0.0170(10) 0.0155(10) 0.0099(11) 0.0011(8) 0.0016(8) 0.0011(8)
C5 0.0167(10) 0.0154(10) 0.0116(11) 0.0028(8) 0.0015(8) 0.0000(8)
C11 0.0171(11) 0.0193(11) 0.0146(11) -0.0009(9) -0.0005(8) 0.0011(9)
C12 0.0140(10) 0.0239(12) 0.0209(12) -0.0010(9) -0.0004(8) 0.0001(9)
C13 0.0161(11) 0.0201(11) 0.0176(12) -0.0046(9) 0.0028(8) -0.0035(9)
C14 0.0190(11) 0.0159(11) 0.0158(11) 0.0005(9) 0.0007(8) -0.0009(9)
C15 0.0143(10) 0.0168(11) 0.0147(11) -0.0026(8) -0.0015(8) 0.0003(8)
C16 0.0147(11) 0.0373(15) 0.0436(17) 0.0050(12) 0.0042(10) -0.0067(11)
C17 0.0234(12) 0.0332(14) 0.0331(15) 0.0084(11) 0.0047(10) -0.0080(11)
C21 0.0113(10) 0.0158(11) 0.0184(11) -0.0005(9) 0.0035(8) -0.0017(8)
C22 0.0177(11) 0.0193(11) 0.0221(12) -0.0017(9) -0.0028(9) -0.0001(9)
C23 0.0234(12) 0.0187(11) 0.0302(14) -0.0046(10) 0.0016(10) -0.0018(10)
C24 0.0246(12) 0.0148(11) 0.0356(15) 0.0027(10) 0.0088(10) 0.0040(10)
C25 0.0194(11) 0.0232(12) 0.0250(13) 0.0056(10) 0.0007(9) 0.0021(9)
C26 0.0173(10) 0.0173(11) 0.0187(12) -0.0004(9) -0.0001(8) -0.0005(9)
C31 0.0156(10) 0.0109(10) 0.0159(11) 0.0031(8) -0.0006(8) -0.0005(8)
C32 0.0174(11) 0.0160(11) 0.0181(12) -0.0016(9) -0.0006(8) -0.0010(9)
C33 0.0173(11) 0.0183(11) 0.0272(13) -0.0021(9) 0.0044(9) 0.0011(9)
C34 0.0134(11) 0.0208(11) 0.0328(14) 0.0001(10) -0.0028(9) -0.0005(9)
C35 0.0215(11) 0.0178(11) 0.0231(13) -0.0012(9) -0.0064(9) -0.0031(9)
C36 0.0198(11) 0.0141(10) 0.0177(12) 0.0002(9) 0.0007(8) 0.0002(9)
C41 0.0132(10) 0.0170(11) 0.0161(11) 0.0015(8) -0.0045(8) 0.0008(8)
C42 0.0204(11) 0.0175(11) 0.0203(12) 0.0001(9) -0.0001(9) 0.0012(9)
C43 0.0233(12) 0.0194(12) 0.0268(13) 0.0056(10) -0.0016(10) -0.0038(10)
C44 0.0322(13) 0.0140(11) 0.0296(14) 0.0006(10) -0.0083(10) -0.0010(10)
C45 0.0261(12) 0.0213(12) 0.0242(13) -0.0052(10) -0.0044(10) 0.0053(10)
C46 0.0178(11) 0.0201(11) 0.0191(12) -0.0001(9) -0.0023(9) 0.0011(9)
C51 0.0131(10) 0.0147(10) 0.0174(11) -0.0027(8) -0.0014(8) -0.0019(8)
C52 0.0211(11) 0.0250(12) 0.0221(13) 0.0067(10) 0.0024(9) 0.0017(10)
C53 0.0265(13) 0.0252(13) 0.0310(14) 0.0103(11) -0.0019(10) 0.0076(10)
C54 0.0154(11) 0.0224(12) 0.0334(14) -0.0007(10) 0.0008(9) 0.0042(9)
C55 0.0168(11) 0.0250(12) 0.0223(12) -0.0032(10) 0.0020(9) -0.0014(9)
C56 0.0192(11) 0.0201(11) 0.0189(12) 0.0022(9) -0.0001(9) 0.0020(9)
C61 0.0145(10) 0.0141(10) 0.0191(12) 0.0017(8) 0.0001(8) 0.0011(8)
C62 0.0166(11) 0.0182(11) 0.0193(12) 0.0008(9) 0.0014(9) -0.0017(9)
C63 0.0197(11) 0.0220(11) 0.0146(11) -0.0041(9) -0.0015(8) 0.0007(9)
C64 0.0179(11) 0.0176(11) 0.0146(11) 0.0001(8) 0.0003(8) 0.0028(9)
C101 0.0354(15) 0.0284(14) 0.0431(17) -0.0041(12) -0.0012(12) -0.0013(12)

loop_
_atom_type_symbol
_atom_type_description
_atom_type_scat_dispersion_real
_atom_type_scat_dispersion_imag
_atom_type_scat_source
C C 0.0033 0.0016 'International Tables Vol C Tables 4.2.6.8 and 6.1.1.4'
H H 0.0000 0.0000 'International Tables Vol C Tables 4.2.6.8 and 6.1.1.4'
B B 0.0013 0.0007 'International Tables Vol C Tables 4.2.6.8 and 6.1.1.4'
N N 0.0061 0.0033 'International Tables Vol C Tables 4.2.6.8 and 6.1.1.4'
S S 0.1246 0.1234 'International Tables Vol C Tables 4.2.6.8 and 6.1.1.4'
Cl Cl 0.1484 0.1585 'International Tables Vol C Tables 4.2.6.8 and 6.1.1.4'

loop_
_geom_angle_atom_site_label_1
_geom_angle_atom_site_label_2
_geom_angle_atom_site_label_3
_geom_angle
_geom_angle_site_symmetry_1
_geom_angle_site_symmetry_3
C64 S1 C61 94.02(10) . .
C15 N1 C11 116.87(18) . .
C15 N1 B1 122.15(17) . .
C11 N1 B1 120.65(17) . .
N1 B1 C5 112.98(17) . .
N1 B1 C2 116.27(17) . .
C5 B1 C2 99.77(17) . .
N1 B1 C61 110.45(17) . .
C5 B1 C61 108.95(17) . .
C2 B1 C61 107.76(17) . .
C13 N2 C17 120.60(19) . .
C13 N2 C16 120.5(2) . .
C17 N2 C16 118.90(19) . .
C3 C2 C21 126.77(19) . .
C3 C2 B1 107.26(18) . .
C21 C2 B1 125.95(18) . .
C2 C3 C31 124.50(19) . .
C2 C3 C4 111.24(18) . .
C31 C3 C4 124.23(18) . .
C5 C4 C41 124.22(19) . .
C5 C4 C3 110.85(18) . .
C41 C4 C3 124.77(18) . .
C4 C5 C51 126.53(19) . .
C4 C5 B1 108.19(18) . .
C51 C5 B1 125.17(18) . .
N1 C11 C12 123.5(2) . .
N1 C11 H11A 118.2 . .
C12 C11 H11A 118.2 . .
C11 C12 C13 120.1(2) . .
C11 C12 H12A 119.9 . .
C13 C12 H12A 119.9 . .
N2 C13 C14 122.1(2) . .
N2 C13 C12 122.2(2) . .
C14 C13 C12 115.63(19) . .
C15 C14 C13 120.6(2) . .
C15 C14 H14A 119.7 . .
C13 C14 H14A 119.7 . .
N1 C15 C14 123.24(19) . .
N1 C15 H15A 118.4 . .
C14 C15 H15A 118.4 . .
N2 C16 H16A 109.5 . .
N2 C16 H16B 109.5 . .
H16A C16 H16B 109.5 . .
N2 C16 H16C 109.5 . .
H16A C16 H16C 109.5 . .
H16B C16 H16C 109.5 . .
N2 C17 H17A 109.5 . .
N2 C17 H17B 109.5 . .
H17A C17 H17B 109.5 . .
N2 C17 H17C 109.5 . .
H17A C17 H17C 109.5 . .
H17B C17 H17C 109.5 . .
C22 C21 C26 117.3(2) . .
C22 C21 C2 121.10(19) . .
C26 C21 C2 121.20(19) . .
C23 C22 C21 121.5(2) . .
C23 C22 H22A 119.3 . .
C21 C22 H22A 119.3 . .
C24 C23 C22 120.4(2) . .
C24 C23 H23A 119.8 . .
C22 C23 H23A 119.8 . .
C23 C24 C25 119.5(2) . .
C23 C24 H24A 120.3 . .
C25 C24 H24A 120.3 . .
C26 C25 C24 120.1(2) . .
C26 C25 H25A 120.0 . .
C24 C25 H25A 120.0 . .
C25 C26 C21 121.3(2) . .
C25 C26 H26A 119.4 . .
C21 C26 H26A 119.4 . .
C32 C31 C36 117.86(19) . .
C32 C31 C3 119.40(19) . .
C36 C31 C3 122.71(19) . .
C33 C32 C31 121.0(2) . .
C33 C32 H32A 119.5 . .
C31 C32 H32A 119.5 . .
C34 C33 C32 120.3(2) . .
C34 C33 H33A 119.8 . .
C32 C33 H33A 119.8 . .
C35 C34 C33 119.6(2) . .
C35 C34 H34A 120.2 . .
C33 C34 H34A 120.2 . .
C34 C35 C36 120.1(2) . .
C34 C35 H35A 119.9 . .
C36 C35 H35A 119.9 . .
C35 C36 C31 121.0(2) . .
C35 C36 H36A 119.5 . .
C31 C36 H36A 119.5 . .
C42 C41 C46 118.2(2) . .
C42 C41 C4 120.29(19) . .
C46 C41 C4 121.31(19) . .
C43 C42 C41 120.9(2) . .
C43 C42 H42A 119.5 . .
C41 C42 H42A 119.5 . .
C44 C43 C42 120.3(2) . .
C44 C43 H43A 119.9 . .
C42 C43 H43A 119.9 . .
C43 C44 C45 119.7(2) . .
C43 C44 H44A 120.1 . .
C45 C44 H44A 120.1 . .
C44 C45 C46 120.1(2) . .
C44 C45 H45A 119.9 . .
C46 C45 H45A 119.9 . .
C45 C46 C41 120.7(2) . .
C45 C46 H46A 119.6 . .
C41 C46 H46A 119.6 . .
C52 C51 C56 118.0(2) . .
C52 C51 C5 124.49(19) . .
C56 C51 C5 117.55(19) . .
C53 C52 C51 120.5(2) . .
C53 C52 H52A 119.8 . .
C51 C52 H52A 119.8 . .
C54 C53 C52 120.5(2) . .
C54 C53 H53A 119.8 . .
C52 C53 H53A 119.8 . .
C55 C54 C53 119.7(2) . .
C55 C54 H54A 120.2 . .
C53 C54 H54A 120.2 . .
C54 C55 C56 119.9(2) . .
C54 C55 H55A 120.1 . .
C56 C55 H55A 120.1 . .
C55 C56 C51 121.5(2) . .
C55 C56 H56A 119.3 . .
C51 C56 H56A 119.3 . .
C62 C61 B1 134.95(19) . .
C62 C61 S1 108.21(16) . .
B1 C61 S1 116.69(15) . .
C61 C62 C63 114.8(2) . .
C61 C62 H62A 122.6 . .
C63 C62 H62A 122.6 . .
C64 C63 C62 113.5(2) . .
C64 C63 H63A 123.3 . .
C62 C63 H63A 123.3 . .
C63 C64 C64 129.8(3) . 3_776
C63 C64 S1 109.51(16) . .
C64 C64 S1 120.7(2) 3_776 .
Cl2 C101 Cl1 111.10(15) . .
Cl2 C101 H10A 109.4 . .
Cl1 C101 H10A 109.4 . .
Cl2 C101 H10B 109.4 . .
Cl1 C101 H10B 109.4 . .
H10A C101 H10B 108.0 . .

loop_
_geom_bond_atom_site_label_1
_geom_bond_atom_site_label_2
_geom_bond_distance
_geom_bond_site_symmetry_2
S1 C64 1.732(2) .
S1 C61 1.742(2) .
N1 C15 1.352(3) .
N1 C11 1.356(3) .
N1 B1 1.588(3) .
B1 C5 1.615(3) .
B1 C2 1.625(3) .
B1 C61 1.631(3) .
Cl1 C101 1.769(3) .
N2 C13 1.349(3) .
N2 C17 1.457(3) .
N2 C16 1.459(3) .
C2 C3 1.359(3) .
C2 C21 1.474(3) .
Cl2 C101 1.764(3) .
C3 C31 1.482(3) .
C3 C4 1.504(3) .
C4 C5 1.354(3) .
C4 C41 1.486(3) .
C5 C51 1.478(3) .
C11 C12 1.365(3) .
C11 H11A 0.9500 .
C12 C13 1.417(3) .
C12 H12A 0.9500 .
C13 C14 1.413(3) .
C14 C15 1.367(3) .
C14 H14A 0.9500 .
C15 H15A 0.9500 .
C16 H16A 0.9800 .
C16 H16B 0.9800 .
C16 H16C 0.9800 .
C17 H17A 0.9800 .
C17 H17B 0.9800 .
C17 H17C 0.9800 .
C21 C22 1.397(3) .
C21 C26 1.405(3) .
C22 C23 1.389(3) .
C22 H22A 0.9500 .
C23 C24 1.380(4) .
C23 H23A 0.9500 .
C24 C25 1.391(3) .
C24 H24A 0.9500 .
C25 C26 1.390(3) .
C25 H25A 0.9500 .
C26 H26A 0.9500 .
C31 C32 1.397(3) .
C31 C36 1.401(3) .
C32 C33 1.388(3) .
C32 H32A 0.9500 .
C33 C34 1.387(3) .
C33 H33A 0.9500 .
C34 C35 1.384(3) .
C34 H34A 0.9500 .
C35 C36 1.391(3) .
C35 H35A 0.9500 .
C36 H36A 0.9500 .
C41 C42 1.394(3) .
C41 C46 1.401(3) .
C42 C43 1.391(3) .
C42 H42A 0.9500 .
C43 C44 1.382(3) .
C43 H43A 0.9500 .
C44 C45 1.388(3) .
C44 H44A 0.9500 .
C45 C46 1.391(3) .
C45 H45A 0.9500 .
C46 H46A 0.9500 .
C51 C52 1.392(3) .
C51 C56 1.399(3) .
C52 C53 1.390(3) .
C52 H52A 0.9500 .
C53 C54 1.389(3) .
C53 H53A 0.9500 .
C54 C55 1.375(3) .
C54 H54A 0.9500 .
C55 C56 1.385(3) .
C55 H55A 0.9500 .
C56 H56A 0.9500 .
C61 C62 1.370(3) .
C62 C63 1.424(3) .
C62 H62A 0.9500 .
C63 C64 1.363(3) .
C63 H63A 0.9500 .
C64 C64 1.453(4) 3_776
C101 H10A 0.9900 .
C101 H10B 0.9900 .

loop_
_geom_torsion_atom_site_label_1
_geom_torsion_atom_site_label_2
_geom_torsion_atom_site_label_3
_geom_torsion_atom_site_label_4
_geom_torsion
_geom_torsion_site_symmetry_4
C15 N1 B1 C5 -98.7(2) .
C11 N1 B1 C5 74.4(2) .
C15 N1 B1 C2 15.8(3) .
C11 N1 B1 C2 -171.07(18) .
C15 N1 B1 C61 138.95(19) .
C11 N1 B1 C61 -47.9(3) .
N1 B1 C2 C3 -137.55(19) .
C5 B1 C2 C3 -15.8(2) .
C61 B1 C2 C3 97.9(2) .
N1 B1 C2 C21 44.1(3) .
C5 B1 C2 C21 165.88(19) .
C61 B1 C2 C21 -80.5(2) .
C21 C2 C3 C31 12.3(3) .
B1 C2 C3 C31 -166.09(19) .
C21 C2 C3 C4 -169.75(19) .
B1 C2 C3 C4 11.9(2) .
C2 C3 C4 C5 -2.0(3) .
C31 C3 C4 C5 175.97(19) .
C2 C3 C4 C41 -177.58(19) .
C31 C3 C4 C41 0.4(3) .
C41 C4 C5 C51 -9.7(3) .
C3 C4 C5 C51 174.73(19) .
C41 C4 C5 B1 166.59(19) .
C3 C4 C5 B1 -9.0(2) .
N1 B1 C5 C4 138.79(18) .
C2 B1 C5 C4 14.7(2) .
C61 B1 C5 C4 -98.1(2) .
N1 B1 C5 C51 -44.9(3) .
C2 B1 C5 C51 -168.97(19) .
C61 B1 C5 C51 78.3(2) .
C15 N1 C11 C12 -1.8(3) .
B1 N1 C11 C12 -175.3(2) .
N1 C11 C12 C13 1.3(3) .
C17 N2 C13 C14 4.6(3) .
C16 N2 C13 C14 -176.8(2) .
C17 N2 C13 C12 -174.1(2) .
C16 N2 C13 C12 4.5(3) .
C11 C12 C13 N2 178.9(2) .
C11 C12 C13 C14 0.2(3) .
N2 C13 C14 C15 -179.8(2) .
C12 C13 C14 C15 -1.1(3) .
C11 N1 C15 C14 0.8(3) .
B1 N1 C15 C14 174.2(2) .
C13 C14 C15 N1 0.6(3) .
C3 C2 C21 C22 -145.9(2) .
B1 C2 C21 C22 32.1(3) .
C3 C2 C21 C26 41.7(3) .
B1 C2 C21 C26 -140.2(2) .
C26 C21 C22 C23 -0.2(3) .
C2 C21 C22 C23 -172.9(2) .
C21 C22 C23 C24 1.1(3) .
C22 C23 C24 C25 -1.0(3) .
C23 C24 C25 C26 0.2(3) .
C24 C25 C26 C21 0.7(3) .
C22 C21 C26 C25 -0.6(3) .
C2 C21 C26 C25 172.0(2) .
C2 C3 C31 C32 45.7(3) .
C4 C3 C31 C32 -132.0(2) .
C2 C3 C31 C36 -132.2(2) .
C4 C3 C31 C36 50.1(3) .
C36 C31 C32 C33 2.9(3) .
C3 C31 C32 C33 -175.1(2) .
C31 C32 C33 C34 -1.4(3) .
C32 C33 C34 C35 -0.4(3) .
C33 C34 C35 C36 0.5(3) .
C34 C35 C36 C31 1.0(3) .
C32 C31 C36 C35 -2.7(3) .
C3 C31 C36 C35 175.3(2) .
C5 C4 C41 C42 -126.6(2) .
C3 C4 C41 C42 48.4(3) .
C5 C4 C41 C46 48.3(3) .
C3 C4 C41 C46 -136.8(2) .
C46 C41 C42 C43 -0.5(3) .
C4 C41 C42 C43 174.5(2) .
C41 C42 C43 C44 -0.1(3) .
C42 C43 C44 C45 0.6(3) .
C43 C44 C45 C46 -0.5(3) .
C44 C45 C46 C41 -0.1(3) .
C42 C41 C46 C45 0.6(3) .
C4 C41 C46 C45 -174.3(2) .
C4 C5 C51 C52 77.0(3) .
B1 C5 C51 C52 -98.7(3) .
C4 C5 C51 C56 -103.9(3) .
B1 C5 C51 C56 80.4(3) .
C56 C51 C52 C53 1.1(3) .
C5 C51 C52 C53 -179.8(2) .
C51 C52 C53 C54 0.6(4) .
C52 C53 C54 C55 -1.3(4) .
C53 C54 C55 C56 0.2(4) .
C54 C55 C56 C51 1.7(3) .
C52 C51 C56 C55 -2.3(3) .
C5 C51 C56 C55 178.5(2) .
N1 B1 C61 C62 -9.8(3) .
C5 B1 C61 C62 -134.4(2) .
C2 B1 C61 C62 118.2(3) .
N1 B1 C61 S1 175.26(14) .
C5 B1 C61 S1 50.6(2) .
C2 B1 C61 S1 -56.8(2) .
C64 S1 C61 C62 -0.54(17) .
C64 S1 C61 B1 175.71(16) .
B1 C61 C62 C63 -175.2(2) .
S1 C61 C62 C63 0.0(2) .
C61 C62 C63 C64 0.7(3) .
C62 C63 C64 C64 178.7(3) 3_776
C62 C63 C64 S1 -1.0(2) .
C61 S1 C64 C63 0.91(17) .
C61 S1 C64 C64 -178.9(2) 3_776
